data_4317419
loop_
_publ_author_name
'Xian-He Bu'
'Wei Weng'
'Jian-Rong Li'
'Wei Chen'
'Ruo-Hua Zhang'

_publ_section_title
;
 Novel Five-Connected Lanthanide(III)-Bis(sulfinyl) Coordination Polymers
 Forming a Unique Two-Dimensional (3/4,5) Network
;
_journal_name_full 'Inorganic Chemistry'
_journal_page_first 413
_journal_page_last 415
_journal_paper_doi 10.1021/ic010605b
_journal_volume 41
_journal_year 2002
_chemical_formula_sum 'C23 H45 N3 Nd O5 S8'
_chemical_formula_weight 844.34
_chemical_name_systematic
;
   ?
;
_space_group_IT_number 2
_symmetry_cell_setting triclinic
_symmetry_space_group_name_Hall '-P 1'
_symmetry_space_group_name_H-M 'P -1'
_atom_sites_solution_hydrogens geom
_atom_sites_solution_primary direct
_atom_sites_solution_secondary difmap
_audit_creation_method SHELXL-97
_cell_angle_alpha 97.639(4)
_cell_angle_beta 96.240(5)
_cell_angle_gamma 97.378(5)
_cell_formula_units_Z 2
_cell_length_a 9.105(2)
_cell_length_b 12.472(3)
_cell_length_c 17.450(4)
_cell_measurement_temperature 298(2)
_cell_volume 1931.7(8)
_computing_cell_refinement 'Bruker SMART'
_computing_data_collection 'Bruker SMART'
_computing_data_reduction 'Bruker SHELXTL'
_computing_molecular_graphics 'Bruker SHELXTL'
_computing_publication_material 'Bruker SHELXTL'
_computing_structure_refinement 'SHELXL-97 (Sheldrick, 1997)'
_computing_structure_solution 'SHELXS-97 (Sheldrick, 1990)'
_diffrn_ambient_temperature 298(2)
_diffrn_measured_fraction_theta_full 0.995
_diffrn_measured_fraction_theta_max 0.995
_diffrn_measurement_device_type 'CCD area detector'
_diffrn_measurement_method 'phi and omega scans'
_diffrn_radiation_monochromator graphite
_diffrn_radiation_source 'fine-focus sealed tube'
_diffrn_radiation_type MoK\a
_diffrn_radiation_wavelength 0.71073
_diffrn_reflns_av_R_equivalents 0.0220
_diffrn_reflns_av_sigmaI/netI 0.0380
_diffrn_reflns_limit_h_max 10
_diffrn_reflns_limit_h_min -8
_diffrn_reflns_limit_k_max 14
_diffrn_reflns_limit_k_min -14
_diffrn_reflns_limit_l_max 13
_diffrn_reflns_limit_l_min -20
_diffrn_reflns_number 8149
_diffrn_reflns_theta_full 25.03
_diffrn_reflns_theta_max 25.03
_diffrn_reflns_theta_min 1.19
_exptl_absorpt_coefficient_mu 1.809
_exptl_absorpt_correction_T_max 0.8398
_exptl_absorpt_correction_T_min 0.6130
_exptl_absorpt_correction_type none
_exptl_crystal_density_diffrn 1.452
_exptl_crystal_density_method 'not measured'
_exptl_crystal_F_000 864
_exptl_crystal_size_max 0.30
_exptl_crystal_size_mid 0.15
_exptl_crystal_size_min 0.10
_refine_diff_density_max 0.970
_refine_diff_density_min -1.485
_refine_diff_density_rms 0.233
_refine_ls_extinction_method none
_refine_ls_goodness_of_fit_ref 1.098
_refine_ls_hydrogen_treatment mixed
_refine_ls_matrix_type full
_refine_ls_number_parameters 356
_refine_ls_number_reflns 6790
_refine_ls_number_restraints 0
_refine_ls_restrained_S_all 1.098
_refine_ls_R_factor_all 0.0539
_refine_ls_R_factor_gt 0.0411
_refine_ls_shift/su_max 0.016
_refine_ls_shift/su_mean 0.002
_refine_ls_structure_factor_coef Fsqd
_refine_ls_weighting_details 'calc w=1/[\s^2^(Fo^2^)+(0.0829P)^2^+0.0000P] where P=(Fo^2^+2Fc^2^)/3'
_refine_ls_weighting_scheme calc
_refine_ls_wR_factor_gt 0.1103
_refine_ls_wR_factor_ref 0.1304
_reflns_number_gt 5673
_reflns_number_total 6790
_reflns_threshold_expression >2sigma(I)
_cod_data_source_file ic010605b_1.cif
_cod_data_source_block complex1
_cod_depositor_comments
;
The following automatic conversions were performed:

'_symmetry_cell_setting' value 'Triclinic' changed to 'triclinic'
according to the built-in table from CIF Core dictionary named
'cif_core.dic' version 2.4.1 from 2010-06-29.

Automatic conversion script
Id: cif_fix_values 1646 2011-03-28 12:23:43Z adriana 
;
_cod_original_cell_volume 1931.9(8)
_cod_database_code 4317419

loop_
_symmetry_equiv_pos_as_xyz
'x, y, z'
'-x, -y, -z'

loop_
_atom_site_label
_atom_site_type_symbol
_atom_site_fract_x
_atom_site_fract_y
_atom_site_fract_z
_atom_site_U_iso_or_equiv
_atom_site_adp_type
_atom_site_occupancy
_atom_site_symmetry_multiplicity
_atom_site_calc_flag
_atom_site_refinement_flags
_atom_site_disorder_assembly
_atom_site_disorder_group
Nd1 Nd 0.32921(3) 1.02380(2) 0.244067(14) 0.03734(12) Uani 1 1 d . . .
O1 O 0.5772(4) 1.1025(3) 0.3134(2) 0.0502(9) Uani 1 1 d . . .
O2 O 0.3608(4) 0.9120(3) 0.3489(2) 0.0520(10) Uani 1 1 d . . .
O3 O 0.0872(4) 0.9362(3) 0.2659(2) 0.0538(10) Uani 1 1 d . . .
O4 O 0.1963(4) 0.9376(4) 0.1150(2) 0.0586(10) Uani 1 1 d . . .
O5 O 0.4710(4) 1.1021(4) 0.1510(2) 0.0554(10) Uani 1 1 d . . .
S1 S 0.1717(3) 1.2434(3) 0.49477(14) 0.1345(13) Uani 1 1 d . . .
S2 S 0.6456(3) 0.7448(2) 0.11096(14) 0.1099(9) Uani 1 1 d . . .
S3 S -0.0087(3) 1.32027(18) 0.17746(15) 0.0895(6) Uani 1 1 d . . .
S4 S 0.71216(16) 1.15929(13) 0.28307(9) 0.0540(4) Uani 1 1 d . . .
S5 S 0.48906(15) 0.87762(12) 0.39730(9) 0.0493(3) Uani 1 1 d . . .
S6 S 0.01231(17) 0.91931(14) 0.33797(9) 0.0574(4) Uani 1 1 d . . .
S7 S 0.03348(19) 0.89448(18) 0.08890(10) 0.0752(5) Uani 1 1 d . . .
S8 S 0.44394(16) 1.14129(13) 0.07295(8) 0.0501(3) Uani 1 1 d . . .
N1 N 0.2748(6) 1.1429(5) 0.3640(3) 0.0665(15) Uani 1 1 d . . .
N2 N 0.4807(6) 0.8769(5) 0.1967(3) 0.0648(14) Uani 1 1 d . . .
N3 N 0.1807(7) 1.1674(5) 0.1984(3) 0.0699(15) Uani 1 1 d . . .
C1 C 0.2329(7) 1.1859(6) 0.4174(4) 0.0588(16) Uani 1 1 d . . .
C2 C 0.5488(7) 0.8202(5) 0.1625(3) 0.0548(15) Uani 1 1 d . . .
C3 C 0.1039(7) 1.2319(5) 0.1906(3) 0.0535(14) Uani 1 1 d . . .
C4 C 0.8411(8) 1.0595(8) 0.2775(5) 0.086(2) Uani 1 1 d . . .
H4A H 0.7968 0.9986 0.2378 0.103 Uiso 1 1 calc R . .
H4B H 0.9314 1.0929 0.2601 0.103 Uiso 1 1 calc R . .
C5 C 0.8027(9) 1.2567(7) 0.3637(5) 0.092(3) Uani 1 1 d . . .
H5A H 0.8193 1.2199 0.4088 0.110 Uiso 1 1 calc R . .
H5B H 0.8994 1.2874 0.3516 0.110 Uiso 1 1 calc R . .
C6 C 0.7163(13) 1.3456(7) 0.3831(7) 0.123(4) Uani 1 1 d . . .
H6A H 0.6206 1.3148 0.3963 0.148 Uiso 1 1 calc R . .
H6B H 0.6973 1.3809 0.3375 0.148 Uiso 1 1 calc R . .
C7 C 0.7931(17) 1.4312(8) 0.4504(7) 0.166(6) Uani 1 1 d . . .
H7A H 0.7323 1.4880 0.4591 0.249 Uiso 1 1 calc R . .
H7B H 0.8883 1.4620 0.4380 0.249 Uiso 1 1 calc R . .
H7C H 0.8074 1.3978 0.4966 0.249 Uiso 1 1 calc R . .
C8 C 0.4738(7) 0.9388(5) 0.4951(3) 0.0602(16) Uani 1 1 d . . .
H8A H 0.3708 0.9257 0.5052 0.072 Uiso 1 1 calc R . .
H8B H 0.5343 0.9061 0.5322 0.072 Uiso 1 1 calc R . .
C9 C 0.4270(8) 0.7387(5) 0.4070(4) 0.0704(19) Uani 1 1 d . . .
H9A H 0.4938 0.7161 0.4470 0.084 Uiso 1 1 calc R . .
H9B H 0.3280 0.7330 0.4232 0.084 Uiso 1 1 calc R . .
C10 C 0.4227(11) 0.6631(6) 0.3304(5) 0.094(3) Uani 1 1 d . . .
H10A H 0.3591 0.6874 0.2899 0.113 Uiso 1 1 calc R . .
H10B H 0.5224 0.6665 0.3153 0.113 Uiso 1 1 calc R . .
C11 C 0.3637(16) 0.5454(7) 0.3379(7) 0.151(5) Uani 1 1 d . . .
H11A H 0.3631 0.4994 0.2891 0.226 Uiso 1 1 calc R . .
H11B H 0.2640 0.5416 0.3514 0.226 Uiso 1 1 calc R . .
H11C H 0.4269 0.5211 0.3778 0.226 Uiso 1 1 calc R . .
C12 C -0.1160(9) 1.0157(7) 0.3498(5) 0.083(2) Uani 1 1 d . . .
H12A H -0.2051 0.9806 0.3672 0.099 Uiso 1 1 calc R . .
H12B H -0.0710 1.0758 0.3900 0.099 Uiso 1 1 calc R . .
C13 C -0.1097(8) 0.7937(5) 0.3096(5) 0.0705(19) Uani 1 1 d . . .
H13A H -0.1868 0.7890 0.3437 0.085 Uiso 1 1 calc R . .
H13B H -0.1575 0.7904 0.2567 0.085 Uiso 1 1 calc R . .
C14 C -0.0222(11) 0.6991(7) 0.3142(6) 0.102(3) Uani 1 1 d . . .
H14A H 0.0581 0.7060 0.2821 0.123 Uiso 1 1 calc R . .
H14B H 0.0218 0.7007 0.3676 0.123 Uiso 1 1 calc R . .
C15 C -0.1176(18) 0.5971(9) 0.2879(9) 0.185(7) Uani 1 1 d . . .
H15A H -0.0608 0.5379 0.2918 0.278 Uiso 1 1 calc R . .
H15B H -0.1590 0.5949 0.2346 0.278 Uiso 1 1 calc R . .
H15C H -0.1970 0.5904 0.3197 0.278 Uiso 1 1 calc R . .
C16 C -0.0073(9) 0.9407(7) -0.0042(5) 0.093(3) Uani 1 1 d . . .
H16A H 0.0607 0.9151 -0.0393 0.111 Uiso 1 1 calc R . .
H16B H -0.1082 0.9096 -0.0270 0.111 Uiso 1 1 calc R . .
C17 C 0.0324(13) 0.7547(9) 0.0512(7) 0.123(4) Uani 1 1 d . . .
H17A H -0.0692 0.7212 0.0317 0.148 Uiso 1 1 calc R . .
H17B H 0.0910 0.7499 0.0079 0.148 Uiso 1 1 calc R . .
C18 C 0.092(3) 0.6967(12) 0.1096(11) 0.241(10) Uani 1 1 d . . .
H18A H 0.1817 0.7420 0.1376 0.289 Uiso 1 1 calc R . .
H18B H 0.0206 0.6891 0.1464 0.289 Uiso 1 1 calc R . .
C19 C 0.128(2) 0.5978(16) 0.0870(13) 0.271(11) Uiso 1 1 d . . .
H19A H 0.1751 0.5713 0.1311 0.407 Uiso 1 1 calc R . .
H19B H 0.1947 0.6024 0.0484 0.407 Uiso 1 1 calc R . .
H19C H 0.0386 0.5486 0.0653 0.407 Uiso 1 1 calc R . .
C20 C 0.5428(7) 1.0568(5) 0.0103(3) 0.0581(15) Uani 1 1 d . . .
H20A H 0.5552 1.0885 -0.0368 0.070 Uiso 1 1 calc R . .
H20B H 0.6412 1.0537 0.0368 0.070 Uiso 1 1 calc R . .
C21 C 0.5717(9) 1.2670(6) 0.0834(4) 0.075(2) Uani 1 1 d . . .
H21A H 0.6701 1.2551 0.1048 0.091 Uiso 1 1 calc R . .
H21B H 0.5791 1.2888 0.0324 0.091 Uiso 1 1 calc R . .
C22 C 0.5208(14) 1.3584(7) 0.1364(6) 0.118(4) Uani 1 1 d . . .
H22A H 0.4499 1.3232 0.1662 0.142 Uiso 1 1 calc R . .
H22B H 0.6073 1.3914 0.1733 0.142 Uiso 1 1 calc R . .
C23 C 0.468(4) 1.4296(16) 0.1146(12) 0.52(3) Uani 1 1 d . . .
H23A H 0.4523 1.4803 0.1585 0.778 Uiso 1 1 calc R . .
H23B H 0.3736 1.4016 0.0836 0.778 Uiso 1 1 calc R . .
H23C H 0.5330 1.4663 0.0836 0.778 Uiso 1 1 calc R . .

loop_
_atom_site_aniso_label
_atom_site_aniso_U_11
_atom_site_aniso_U_22
_atom_site_aniso_U_33
_atom_site_aniso_U_23
_atom_site_aniso_U_13
_atom_site_aniso_U_12
Nd1 0.03141(17) 0.0575(2) 0.02572(16) 0.00990(12) 0.00436(11) 0.01180(12)
O1 0.0372(19) 0.070(2) 0.042(2) 0.0108(18) 0.0024(16) 0.0046(18)
O2 0.047(2) 0.075(3) 0.037(2) 0.0242(19) -0.0029(17) 0.0125(19)
O3 0.043(2) 0.080(3) 0.043(2) 0.0200(19) 0.0119(17) 0.0088(19)
O4 0.044(2) 0.094(3) 0.035(2) 0.006(2) -0.0037(17) 0.009(2)
O5 0.045(2) 0.090(3) 0.035(2) 0.023(2) 0.0075(17) 0.008(2)
S1 0.0963(17) 0.227(3) 0.0656(14) -0.0588(18) -0.0026(13) 0.063(2)
S2 0.1112(18) 0.152(2) 0.0712(14) -0.0164(14) 0.0027(13) 0.0800(17)
S3 0.0895(14) 0.0848(13) 0.1070(17) 0.0285(12) 0.0128(13) 0.0463(12)
S4 0.0397(7) 0.0753(10) 0.0467(8) 0.0177(7) 0.0000(6) 0.0030(7)
S5 0.0407(7) 0.0658(9) 0.0441(8) 0.0177(7) 0.0018(6) 0.0110(6)
S6 0.0446(8) 0.0850(11) 0.0469(8) 0.0176(8) 0.0148(7) 0.0104(7)
S7 0.0467(9) 0.1226(16) 0.0475(9) -0.0004(10) -0.0023(7) -0.0001(9)
S8 0.0450(8) 0.0757(10) 0.0334(7) 0.0168(6) 0.0056(6) 0.0142(7)
N1 0.066(3) 0.086(4) 0.049(3) -0.003(3) 0.008(3) 0.029(3)
N2 0.070(4) 0.076(4) 0.053(3) 0.008(3) 0.007(3) 0.029(3)
N3 0.077(4) 0.080(4) 0.066(4) 0.025(3) 0.017(3) 0.034(3)
C1 0.050(3) 0.085(4) 0.040(3) -0.002(3) -0.007(3) 0.026(3)
C2 0.051(3) 0.076(4) 0.040(3) 0.011(3) 0.001(3) 0.021(3)
C3 0.057(4) 0.064(4) 0.044(3) 0.016(3) 0.009(3) 0.014(3)
C4 0.048(4) 0.145(7) 0.075(5) 0.034(5) 0.014(4) 0.027(4)
C5 0.078(5) 0.102(6) 0.077(6) 0.002(5) -0.010(4) -0.025(5)
C6 0.158(10) 0.071(6) 0.126(9) -0.009(6) 0.002(8) -0.002(6)
C7 0.266(17) 0.089(7) 0.115(10) -0.017(6) -0.031(10) -0.002(9)
C8 0.064(4) 0.078(4) 0.037(3) 0.021(3) -0.007(3) 0.005(3)
C9 0.076(5) 0.070(4) 0.067(5) 0.025(4) -0.002(4) 0.014(4)
C10 0.111(7) 0.076(5) 0.094(7) 0.004(5) 0.014(5) 0.020(5)
C11 0.227(14) 0.079(7) 0.141(11) -0.005(7) 0.029(10) 0.019(8)
C12 0.068(5) 0.113(6) 0.081(5) 0.033(5) 0.035(4) 0.022(4)
C13 0.064(4) 0.082(5) 0.072(5) 0.029(4) 0.021(4) 0.004(4)
C14 0.122(8) 0.079(6) 0.117(8) 0.026(5) 0.050(6) 0.018(5)
C15 0.257(18) 0.097(8) 0.227(18) 0.023(10) 0.125(15) 0.043(10)
C16 0.059(4) 0.151(8) 0.058(5) -0.012(5) -0.020(4) 0.030(6)
C17 0.126(9) 0.116(8) 0.110(9) 0.008(7) -0.006(7) -0.021(7)
C18 0.39(3) 0.109(11) 0.19(2) -0.013(12) 0.01(2) -0.006(15)
C20 0.055(4) 0.087(4) 0.038(3) 0.018(3) 0.016(3) 0.015(3)
C21 0.090(5) 0.081(5) 0.054(4) 0.025(4) 0.003(4) -0.002(4)
C22 0.180(11) 0.069(5) 0.103(8) 0.007(5) 0.032(8) 0.005(6)
C23 1.25(10) 0.25(2) 0.25(2) 0.17(2) 0.42(4) 0.46(4)

loop_
_atom_type_symbol
_atom_type_description
_atom_type_scat_dispersion_real
_atom_type_scat_dispersion_imag
_atom_type_scat_source
C C 0.0033 0.0016 'International Tables Vol C Tables 4.2.6.8 and 6.1.1.4'
H H 0.0000 0.0000 'International Tables Vol C Tables 4.2.6.8 and 6.1.1.4'
N N 0.0061 0.0033 'International Tables Vol C Tables 4.2.6.8 and 6.1.1.4'
O O 0.0106 0.0060 'International Tables Vol C Tables 4.2.6.8 and 6.1.1.4'
S S 0.1246 0.1234 'International Tables Vol C Tables 4.2.6.8 and 6.1.1.4'
Nd Nd -0.1943 3.0179 'International Tables Vol C Tables 4.2.6.8 and 6.1.1.4'

loop_
_geom_angle_atom_site_label_1
_geom_angle_atom_site_label_2
_geom_angle_atom_site_label_3
_geom_angle
_geom_angle_site_symmetry_1
_geom_angle_site_symmetry_3
_geom_angle_publ_flag
O5 Nd1 O3 145.30(13) . . ?
O5 Nd1 O2 139.58(13) . . ?
O3 Nd1 O2 70.41(13) . . ?
O5 Nd1 O1 72.84(13) . . ?
O3 Nd1 O1 141.63(13) . . ?
O2 Nd1 O1 76.99(13) . . ?
O5 Nd1 O4 75.07(14) . . ?
O3 Nd1 O4 73.05(13) . . ?
O2 Nd1 O4 119.48(14) . . ?
O1 Nd1 O4 143.16(13) . . ?
O5 Nd1 N1 120.55(17) . . ?
O3 Nd1 N1 77.13(17) . . ?
O2 Nd1 N1 75.74(17) . . ?
O1 Nd1 N1 75.68(16) . . ?
O4 Nd1 N1 137.87(16) . . ?
O5 Nd1 N2 75.43(17) . . ?
O3 Nd1 N2 108.59(17) . . ?
O2 Nd1 N2 73.28(16) . . ?
O1 Nd1 N2 79.87(16) . . ?
O4 Nd1 N2 74.95(16) . . ?
N1 Nd1 N2 144.00(18) . . ?
O5 Nd1 N3 75.50(16) . . ?
O3 Nd1 N3 83.52(17) . . ?
O2 Nd1 N3 142.39(16) . . ?
O1 Nd1 N3 112.81(17) . . ?
O4 Nd1 N3 75.38(17) . . ?
N1 Nd1 N3 72.26(19) . . ?
N2 Nd1 N3 142.71(18) . . ?
S4 O1 Nd1 129.8(2) . . ?
S5 O2 Nd1 136.9(2) . . ?
S6 O3 Nd1 134.4(2) . . ?
S7 O4 Nd1 131.2(2) . . ?
S8 O5 Nd1 138.9(2) . . ?
O1 S4 C5 104.4(3) . . ?
O1 S4 C4 104.8(3) . . ?
C5 S4 C4 101.7(4) . . ?
O2 S5 C9 104.8(3) . . ?
O2 S5 C8 103.5(3) . . ?
C9 S5 C8 98.0(3) . . ?
O3 S6 C13 104.1(3) . . ?
O3 S6 C12 108.4(3) . . ?
C13 S6 C12 102.1(4) . . ?
O4 S7 C17 104.3(4) . . ?
O4 S7 C16 104.9(3) . . ?
C17 S7 C16 96.6(5) . . ?
O5 S8 C21 104.0(3) . . ?
O5 S8 C20 103.6(3) . . ?
C21 S8 C20 98.0(3) . . ?
C1 N1 Nd1 170.4(6) . . ?
C2 N2 Nd1 166.6(5) . . ?
C3 N3 Nd1 167.4(5) . . ?
N1 C1 S1 178.0(7) . . ?
N2 C2 S2 177.0(6) . . ?
N3 C3 S3 178.1(7) . . ?
C12 C4 S4 116.7(6) 1_655 . ?
C6 C5 S4 112.7(6) . . ?
C5 C6 C7 113.7(10) . . ?
C8 C8 S5 109.7(5) 2_676 . ?
C10 C9 S5 111.2(5) . . ?
C11 C10 C9 111.1(8) . . ?
C4 C12 S6 113.0(5) 1_455 . ?
C14 C13 S6 109.7(6) . . ?
C15 C14 C13 110.5(10) . . ?
C16 C16 S7 111.4(7) 2_575 . ?
C18 C17 S7 111.2(10) . . ?
C19 C18 C17 118.2(19) . . ?
C20 C20 S8 110.0(5) 2_675 . ?
C22 C21 S8 111.6(6) . . ?
C23 C22 C21 124.2(13) . . ?

loop_
_geom_bond_atom_site_label_1
_geom_bond_atom_site_label_2
_geom_bond_distance
_geom_bond_site_symmetry_2
_geom_bond_publ_flag
Nd1 O5 2.410(4) . ?
Nd1 O3 2.423(4) . ?
Nd1 O2 2.458(4) . ?
Nd1 O1 2.459(4) . ?
Nd1 O4 2.475(4) . ?
Nd1 N1 2.534(5) . ?
Nd1 N2 2.538(5) . ?
Nd1 N3 2.538(5) . ?
O1 S4 1.519(4) . ?
O2 S5 1.507(4) . ?
O3 S6 1.520(4) . ?
O4 S7 1.509(4) . ?
O5 S8 1.514(4) . ?
S1 C1 1.630(6) . ?
S2 C2 1.622(7) . ?
S3 C3 1.621(6) . ?
S4 C5 1.781(8) . ?
S4 C4 1.818(8) . ?
S5 C9 1.788(7) . ?
S5 C8 1.802(6) . ?
S6 C13 1.778(7) . ?
S6 C12 1.789(8) . ?
S7 C17 1.778(11) . ?
S7 C16 1.812(8) . ?
S8 C21 1.804(7) . ?
S8 C20 1.807(6) . ?
N1 C1 1.139(8) . ?
N2 C2 1.149(7) . ?
N3 C3 1.142(7) . ?
C4 C12 1.474(10) 1_655 ?
C5 C6 1.465(12) . ?
C6 C7 1.518(14) . ?
C8 C8 1.520(12) 2_676 ?
C9 C10 1.524(11) . ?
C10 C11 1.524(12) . ?
C12 C4 1.474(10) 1_455 ?
C13 C14 1.512(10) . ?
C14 C15 1.434(14) . ?
C16 C16 1.453(16) 2_575 ?
C17 C18 1.427(19) . ?
C18 C19 1.33(2) . ?
C20 C20 1.506(12) 2_675 ?
C21 C22 1.524(12) . ?
C22 C23 1.151(19) . ?
